data_8000200
loop_
_publ_author_name
'Peng, Yu'
'Ye, Huanqing'
'Li, Zhe'
'Motevalli, Majid'
'Hern\'andez, Ignacio'
'Gillin, William P.'
'Wyatt, Peter B.'

_publ_section_title
;
 Visible-Range Sensitization of Er3+-Based Infrared Emission from
 Perfluorinated 2-Acylphenoxide Complexes
;
_journal_issue 9
_journal_name_full 'The Journal of Physical Chemistry Letters'
_journal_page_first 1560
_journal_paper_doi 10.1021/jz500519e
_journal_volume 5
_journal_year 2014
_chemical_formula_moiety 'C14 H3 F7 O2'
_chemical_formula_sum 'C14 H3 F7 O2'
_chemical_formula_weight 336.16
_space_group_IT_number 19
_symmetry_cell_setting orthorhombic
_symmetry_Int_Tables_number 19
_symmetry_space_group_name_Hall 'P 2ac 2ab'
_symmetry_space_group_name_H-M 'P 21 21 21'
_atom_sites_solution_hydrogens geom
_atom_sites_solution_primary direct
_atom_sites_solution_secondary difmap
_audit_creation_method SHELXL-97
_cell_angle_alpha 90.00
_cell_angle_beta 90.00
_cell_angle_gamma 90.00
_cell_formula_units_Z 4
_cell_length_a 4.4782(4)
_cell_length_b 11.8813(10)
_cell_length_c 21.849(3)
_cell_measurement_reflns_used 3870
_cell_measurement_temperature 100(2)
_cell_measurement_theta_max 27.5
_cell_measurement_theta_min 3.3
_cell_volume 1162.5(2)
_computing_cell_refinement
;
CrystalClear-SM Expert 2.0 r13 (Rigaku, 2011)
;
_computing_data_collection
;
CrystalClear-SM Expert 2.0 r13 (Rigaku, 2011)
;
_computing_data_reduction
;
CrystalClear-SM Expert 2.0 r13 (Rigaku, 2011)
;
_computing_molecular_graphics 'Ortep-3 for Windows (Farrugia, 1997)'
_computing_publication_material 'WinGX publication routines (Farrugia, 1999)'
_computing_structure_refinement 'SHELXL-97 (Sheldrick, 2008)'
_computing_structure_solution 'SHELXS-97 (Sheldrick, 2008)'
_diffrn_ambient_temperature 100
_diffrn_detector CCD
_diffrn_detector_area_resol_mean 28.5714
_diffrn_measured_fraction_theta_full 0.950
_diffrn_measured_fraction_theta_max 0.950
_diffrn_measurement_details
;
scan:
    Number of images: 149
               Slice: -94.0000 - 55.0000
         Image width: 1.0000
            Exp time: 30.0000
       Rotation axis: Omega
               Omega: 0.0000
               Kappa: 15.0000
                 Phi: 315.0000
                 XTD: 44.9908
              2theta: -20.0907
scan:
    Number of images: 44
               Slice: -94.0000 - -50.0000
         Image width: 1.0000
            Exp time: 30.0000
       Rotation axis: Omega
               Omega: 0.0000
               Kappa: 15.0000
                 Phi: 270.0000
                 XTD: 44.9908
              2theta: -20.0907
scan:
    Number of images: 23
               Slice: -39.0000 - -16.0000
         Image width: 1.0000
            Exp time: 30.0000
       Rotation axis: Omega
               Omega: 0.0000
               Kappa: 60.0000
                 Phi: 225.0000
                 XTD: 44.9908
              2theta: -20.0907

;
_diffrn_measurement_device
;
AFC12 (Right): Kappa 3 circle
;
_diffrn_measurement_device_type
;
Rigaku Saturn724+ (2x2 bin mode)
;
_diffrn_measurement_method 'profile data from \w-scans'
_diffrn_measurement_specimen_support Mitegen
_diffrn_orient_matrix_type FS_PROCESS
_diffrn_orient_matrix_UB_11 0.160538
_diffrn_orient_matrix_UB_12 0.021278
_diffrn_orient_matrix_UB_13 0.029635
_diffrn_orient_matrix_UB_21 0.125409
_diffrn_orient_matrix_UB_22 0.028417
_diffrn_orient_matrix_UB_23 -0.034573
_diffrn_orient_matrix_UB_31 -0.091461
_diffrn_orient_matrix_UB_32 0.076313
_diffrn_orient_matrix_UB_33 0.004611
_diffrn_radiation_monochromator Confocal
_diffrn_radiation_type 'Mo K\a'
_diffrn_radiation_wavelength 0.71075
_diffrn_reflns_av_R_equivalents 0.077
_diffrn_reflns_av_sigmaI/netI 0.1074
_diffrn_reflns_av_unetI/netI 0.117
_diffrn_reflns_limit_h_max 5
_diffrn_reflns_limit_h_min -3
_diffrn_reflns_limit_k_max 14
_diffrn_reflns_limit_k_min -9
_diffrn_reflns_limit_l_max 25
_diffrn_reflns_limit_l_min -25
_diffrn_reflns_number 5422
_diffrn_reflns_theta_full 27.5
_diffrn_reflns_theta_max 27.5
_diffrn_reflns_theta_min 3.3
_diffrn_source 'Rotating Anode'
_diffrn_source_current 55.0
_diffrn_source_power 2.5
_diffrn_source_voltage 45.0
_exptl_absorpt_coefficient_mu 0.202
_exptl_absorpt_correction_T_max 0.9980
_exptl_absorpt_correction_T_min 0.9880
_exptl_absorpt_correction_type multi-scan
_exptl_absorpt_process_details 'SADABS V2.10 (Sheldrick, G. M., 2003)'
_exptl_crystal_colour Colourless
_exptl_crystal_density_diffrn 1.921
_exptl_crystal_density_method 'not measured'
_exptl_crystal_description Platelet
_exptl_crystal_F_000 664
_exptl_crystal_size_max 0.06
_exptl_crystal_size_mid 0.02
_exptl_crystal_size_min 0.01
_refine_diff_density_max 0.284
_refine_diff_density_min -0.315
_refine_diff_density_rms 0.076
_refine_ls_abs_structure_details 'Flack H D (1983), Acta Cryst. A39, 876-881'
_refine_ls_abs_structure_Flack 1.5(15)
_refine_ls_extinction_method none
_refine_ls_goodness_of_fit_ref 1.039
_refine_ls_hydrogen_treatment constr
_refine_ls_matrix_type full
_refine_ls_number_parameters 209
_refine_ls_number_reflns 2489
_refine_ls_number_restraints 0
_refine_ls_restrained_S_all 1.039
_refine_ls_R_factor_all 0.1131
_refine_ls_R_factor_gt 0.0641
_refine_ls_shift/su_max 0.000
_refine_ls_shift/su_mean 0.000
_refine_ls_structure_factor_coef Fsqd
_refine_ls_weighting_details 'calc w=1/[\s^2^(Fo^2^)+(0.0325P)^2^+1.2587P] where P=(Fo^2^+2Fc^2^)/3'
_refine_ls_weighting_scheme calc
_refine_ls_wR_factor_gt 0.1146
_refine_ls_wR_factor_ref 0.1352
_reflns_number_gt 1638
_reflns_number_total 2489
_reflns_threshold_expression >2\s(I)
_cod_data_source_file jz500519e_si_002.cif
_cod_data_source_block compound_13
_cod_depositor_comments
;
The following automatic conversions were performed:

'_exptl_absorpt_correction_type' value 'Multi-scan' changed to
'multi-scan' according to
/usr/data/users/saulius/crontab/automatic-downloads/rss-feeds/ACS/lib/dictionaries/cif_core.dic
dictionary named 'cif_core.dic' version 2.4.2 from 2011-04-26.

Automatic conversion script
Id: cif_fix_values 2281 2013-09-26 08:29:07Z andrius 

 Adding full bibliography for 8000200--8000203.cif.
;
_cod_database_code 8000200

loop_
_symmetry_equiv_pos_as_xyz
'x, y, z'
'-x+1/2, -y, z+1/2'
'x+1/2, -y+1/2, -z'
'-x, y+1/2, -z+1/2'

loop_
_atom_site_label
_atom_site_type_symbol
_atom_site_fract_x
_atom_site_fract_y
_atom_site_fract_z
_atom_site_U_iso_or_equiv
_atom_site_adp_type
_atom_site_occupancy
_atom_site_symmetry_multiplicity
_atom_site_calc_flag
_atom_site_refinement_flags
C1 C 0.1082(11) 0.4341(3) -0.0477(2) 0.0185(10) Uani 1 1 d .
C2 C -0.0846(11) 0.4896(3) -0.0887(2) 0.0203(10) Uani 1 1 d .
C3 C -0.2544(11) 0.5775(4) -0.0541(2) 0.0227(11) Uani 1 1 d .
C4 C -0.1459(11) 0.5689(4) 0.0104(2) 0.0224(11) Uani 1 1 d .
C5 C 0.0746(11) 0.4827(3) 0.0138(2) 0.0199(10) Uani 1 1 d .
C6 C 0.2012(10) 0.4604(4) 0.0696(2) 0.0201(11) Uani 1 1 d .
C7 C 0.1146(12) 0.5205(4) 0.1209(2) 0.0246(11) Uani 1 1 d .
C8 C -0.0984(13) 0.6044(4) 0.1170(2) 0.0287(12) Uani 1 1 d .
C9 C -0.2271(11) 0.6275(4) 0.0615(2) 0.0244(11) Uani 1 1 d .
C10 C -0.1055(12) 0.4600(4) -0.1494(2) 0.0239(11) Uani 1 1 d .
C11 C 0.0696(12) 0.3708(4) -0.1694(2) 0.0241(11) Uani 1 1 d .
C12 C 0.2618(11) 0.3165(4) -0.1303(2) 0.0228(11) Uani 1 1 d .
C13 C 0.2799(10) 0.3472(4) -0.0692(2) 0.0192(10) Uani 1 1 d .
C14 C -0.2207(13) 0.6169(4) -0.2111(2) 0.0362(15) Uani 1 1 d .
H14A H -0.1848 0.6666 -0.1760 0.054 Uiso 1 1 calc R
H14B H -0.3826 0.6478 -0.2362 0.054 Uiso 1 1 calc R
H14C H -0.0385 0.6115 -0.2358 0.054 Uiso 1 1 calc R
F1 F 0.4140(7) 0.3819(2) 0.07728(12) 0.0258(7) Uani 1 1 d .
F2 F 0.2422(7) 0.4980(2) 0.17496(13) 0.0343(7) Uani 1 1 d .
F3 F -0.1785(7) 0.6612(2) 0.16730(13) 0.0356(8) Uani 1 1 d .
F4 F -0.4425(7) 0.7066(2) 0.05883(14) 0.0335(7) Uani 1 1 d .
F5 F 0.4718(6) 0.2899(2) -0.03363(11) 0.0241(7) Uani 1 1 d .
F6 F 0.4317(7) 0.2323(2) -0.15143(12) 0.0310(7) Uani 1 1 d .
F7 F 0.0606(7) 0.3382(2) -0.22805(12) 0.0365(8) Uani 1 1 d .
O1 O -0.4442(8) 0.6406(3) -0.07363(16) 0.0299(8) Uani 1 1 d .
O2 O -0.3031(8) 0.5067(3) -0.18954(16) 0.0340(10) Uani 1 1 d .

loop_
_atom_site_aniso_label
_atom_site_aniso_U_11
_atom_site_aniso_U_22
_atom_site_aniso_U_33
_atom_site_aniso_U_23
_atom_site_aniso_U_13
_atom_site_aniso_U_12
C1 0.011(2) 0.013(2) 0.032(3) -0.0008(19) -0.001(2) -0.004(2)
C2 0.012(2) 0.010(2) 0.040(3) 0.0042(18) -0.001(2) -0.003(2)
C3 0.014(3) 0.013(2) 0.042(3) 0.000(2) 0.000(2) -0.005(2)
C4 0.017(3) 0.011(2) 0.038(3) 0.0049(19) -0.001(2) -0.004(2)
C5 0.015(2) 0.013(2) 0.032(3) -0.0006(19) 0.001(2) -0.004(2)
C6 0.009(2) 0.016(2) 0.035(3) -0.0010(19) 0.000(2) 0.002(2)
C7 0.027(3) 0.020(2) 0.027(3) 0.0000(19) 0.002(2) -0.008(3)
C8 0.028(3) 0.018(2) 0.040(3) -0.012(2) 0.014(2) -0.006(3)
C9 0.013(3) 0.012(2) 0.049(3) 0.000(2) 0.005(2) 0.003(2)
C10 0.023(3) 0.014(2) 0.034(3) 0.006(2) -0.005(2) -0.002(2)
C11 0.023(3) 0.025(3) 0.025(3) -0.001(2) -0.003(2) -0.002(2)
C12 0.020(3) 0.012(2) 0.037(3) 0.0014(19) 0.005(2) 0.001(2)
C13 0.015(3) 0.014(2) 0.029(3) 0.0049(19) -0.001(2) 0.002(2)
C14 0.046(4) 0.019(2) 0.043(3) 0.013(2) 0.001(3) 0.000(3)
F1 0.0208(16) 0.0224(13) 0.0343(16) -0.0017(12) -0.0032(13) 0.0030(14)
F2 0.0365(19) 0.0322(15) 0.0342(17) -0.0052(13) -0.0020(14) -0.0040(16)
F3 0.037(2) 0.0260(15) 0.0437(19) -0.0071(13) 0.0125(15) -0.0023(15)
F4 0.0204(16) 0.0169(13) 0.063(2) -0.0022(13) 0.0093(15) 0.0025(14)
F5 0.0199(16) 0.0204(13) 0.0321(16) 0.0031(11) -0.0039(12) 0.0053(13)
F6 0.0344(17) 0.0234(14) 0.0352(17) -0.0025(12) 0.0022(14) 0.0057(16)
F7 0.050(2) 0.0307(16) 0.0284(16) -0.0003(13) -0.0034(15) 0.0011(18)
O1 0.0165(19) 0.0196(16) 0.054(2) 0.0081(16) -0.0046(18) 0.0045(17)
O2 0.032(2) 0.0221(18) 0.047(2) 0.0134(17) -0.0167(18) -0.0033(18)

loop_
_atom_type_symbol
_atom_type_description
_atom_type_scat_dispersion_real
_atom_type_scat_dispersion_imag
_atom_type_scat_source
C C 0.0033 0.0016 'International Tables Vol C Tables 4.2.6.8 and 6.1.1.4'
H H 0.0000 0.0000 'International Tables Vol C Tables 4.2.6.8 and 6.1.1.4'
F F 0.0171 0.0103 'International Tables Vol C Tables 4.2.6.8 and 6.1.1.4'
O O 0.0106 0.0060 'International Tables Vol C Tables 4.2.6.8 and 6.1.1.4'

loop_
_geom_angle_atom_site_label_1
_geom_angle_atom_site_label_2
_geom_angle_atom_site_label_3
_geom_angle
C13 C1 C2 118.7(4)
C13 C1 C5 131.8(4)
C2 C1 C5 109.5(4)
C10 C2 C1 122.3(4)
C10 C2 C3 129.1(4)
C1 C2 C3 108.5(4)
O1 C3 C4 127.1(5)
O1 C3 C2 127.6(5)
C4 C3 C2 105.3(4)
C9 C4 C5 120.6(5)
C9 C4 C3 130.5(4)
C5 C4 C3 108.9(4)
C6 C5 C4 118.2(4)
C6 C5 C1 134.0(4)
C4 C5 C1 107.8(4)
F1 C6 C5 122.6(4)
F1 C6 C7 117.1(4)
C5 C6 C7 120.3(4)
F2 C7 C8 119.5(4)
F2 C7 C6 119.5(4)
C8 C7 C6 121.1(5)
F3 C8 C9 120.9(5)
F3 C8 C7 119.9(5)
C9 C8 C7 119.2(4)
F4 C9 C4 120.7(5)
F4 C9 C8 118.6(4)
C4 C9 C8 120.6(4)
O2 C10 C2 124.1(4)
O2 C10 C11 118.3(4)
C2 C10 C11 117.4(4)
F7 C11 C12 118.6(4)
F7 C11 C10 120.3(4)
C12 C11 C10 121.1(4)
F6 C12 C11 119.5(4)
F6 C12 C13 119.8(4)
C11 C12 C13 120.8(4)
F5 C13 C1 122.9(4)
F5 C13 C12 117.4(4)
C1 C13 C12 119.7(4)
O2 C14 H14A 109.5
O2 C14 H14B 109.5
H14A C14 H14B 109.5
O2 C14 H14C 109.5
H14A C14 H14C 109.5
H14B C14 H14C 109.5
C10 O2 C14 114.5(4)

loop_
_geom_bond_atom_site_label_1
_geom_bond_atom_site_label_2
_geom_bond_distance
C1 C13 1.370(6)
C1 C2 1.407(6)
C1 C5 1.472(6)
C2 C10 1.375(6)
C2 C3 1.497(7)
C3 O1 1.211(6)
C3 C4 1.495(7)
C4 C9 1.365(7)
C4 C5 1.424(7)
C5 C6 1.371(6)
C6 F1 1.344(5)
C6 C7 1.384(6)
C7 F2 1.339(5)
C7 C8 1.383(7)
C8 F3 1.338(5)
C8 C9 1.370(7)
C9 F4 1.348(5)
C10 O2 1.364(6)
C10 C11 1.389(7)
C11 F7 1.339(5)
C11 C12 1.374(6)
C12 F6 1.339(5)
C12 C13 1.386(6)
C13 F5 1.344(5)
C14 O2 1.440(5)
C14 H14A 0.9800
C14 H14B 0.9800
C14 H14C 0.9800

loop_
_geom_torsion_atom_site_label_1
_geom_torsion_atom_site_label_2
_geom_torsion_atom_site_label_3
_geom_torsion_atom_site_label_4
_geom_torsion
C13 C1 C2 C10 -0.3(7)
C5 C1 C2 C10 -178.6(4)
C13 C1 C2 C3 177.9(4)
C5 C1 C2 C3 -0.3(5)
C10 C2 C3 O1 -0.5(8)
C1 C2 C3 O1 -178.6(5)
C10 C2 C3 C4 178.0(5)
C1 C2 C3 C4 -0.1(5)
O1 C3 C4 C9 -0.5(8)
C2 C3 C4 C9 -179.0(5)
O1 C3 C4 C5 179.0(4)
C2 C3 C4 C5 0.5(5)
C9 C4 C5 C6 0.2(7)
C3 C4 C5 C6 -179.3(4)
C9 C4 C5 C1 178.8(4)
C3 C4 C5 C1 -0.7(5)
C13 C1 C5 C6 1.0(9)
C2 C1 C5 C6 178.9(5)
C13 C1 C5 C4 -177.3(5)
C2 C1 C5 C4 0.7(5)
C4 C5 C6 F1 -179.0(4)
C1 C5 C6 F1 2.8(8)
C4 C5 C6 C7 0.1(7)
C1 C5 C6 C7 -178.1(5)
F1 C6 C7 F2 -0.4(7)
C5 C6 C7 F2 -179.5(4)
F1 C6 C7 C8 178.6(4)
C5 C6 C7 C8 -0.5(7)
F2 C7 C8 F3 -1.1(7)
C6 C7 C8 F3 179.9(4)
F2 C7 C8 C9 179.6(4)
C6 C7 C8 C9 0.6(7)
C5 C4 C9 F4 -177.9(4)
C3 C4 C9 F4 1.6(8)
C5 C4 C9 C8 -0.1(7)
C3 C4 C9 C8 179.3(5)
F3 C8 C9 F4 -1.8(7)
C7 C8 C9 F4 177.5(4)
F3 C8 C9 C4 -179.6(4)
C7 C8 C9 C4 -0.3(8)
C1 C2 C10 O2 175.6(4)
C3 C2 C10 O2 -2.3(8)
C1 C2 C10 C11 0.9(7)
C3 C2 C10 C11 -176.9(5)
O2 C10 C11 F7 5.3(7)
C2 C10 C11 F7 -179.7(4)
O2 C10 C11 C12 -176.6(4)
C2 C10 C11 C12 -1.7(7)
F7 C11 C12 F6 -0.6(7)
C10 C11 C12 F6 -178.6(4)
F7 C11 C12 C13 179.9(4)
C10 C11 C12 C13 1.8(7)
C2 C1 C13 F5 179.5(4)
C5 C1 C13 F5 -2.7(8)
C2 C1 C13 C12 0.4(7)
C5 C1 C13 C12 178.2(5)
F6 C12 C13 F5 0.2(6)
C11 C12 C13 F5 179.7(4)
F6 C12 C13 C1 179.3(4)
C11 C12 C13 C1 -1.1(7)
C2 C10 O2 C14 77.2(6)
C11 C10 O2 C14 -108.2(5)
